data_4116313
loop_
_publ_author_name
'Hui Zheng'
'Yan Zang'
'Yanhong Dong'
'Victor G. Young'
'Lawrence Que'

_publ_section_title
;
 Complexes with FeIII2(\m-O)(\m-OH), FeIII2(\m-O)2, and [FeIII3(\m2-O)3]
 Cores: Structures, Spectroscopy, and Core Interconversions
;
_journal_name_full 'Journal of the American Chemical Society'
_journal_page_first 2226
_journal_page_last 2235
_journal_paper_doi 10.1021/ja983615t
_journal_volume 121
_journal_year 1999
_chemical_compound_source 'Prof. L. Que / Zang'
_chemical_formula_sum 'C46 H56 Cl3 Fe2 N8 O15'
_chemical_formula_weight 1179.04
_chemical_name_common 40167
_chemical_name_systematic
; 
 ? 
;
_space_group_IT_number 14
_symmetry_cell_setting monoclinic
_symmetry_space_group_name_Hall '-P 2ybc'
_symmetry_space_group_name_H-M 'P 1 21/c 1'
_atom_sites_solution_hydrogens geom
_atom_sites_solution_primary direct
_atom_sites_solution_secondary difmap
_audit_creation_method SHELXL
_cell_angle_alpha 90.00
_cell_angle_beta 93.55(3)
_cell_angle_gamma 90.00
_cell_formula_units_Z 4
_cell_length_a 21.550(4)
_cell_length_b 18.984(4)
_cell_length_c 12.421(3)
_cell_measurement_temperature 173(2)
_cell_volume 5071.7(19)
_computing_structure_refinement 'SHELXL-93 (Sheldrick, 1993)'
_computing_structure_solution 'SHELXS-86 (Sheldrick, 1990)'
_diffrn_ambient_temperature 173(2)
_diffrn_radiation_monochromator graphite
_diffrn_radiation_source 'fine-focus sealed tube'
_diffrn_radiation_type MoK\a
_diffrn_radiation_wavelength 0.71073
_diffrn_reflns_av_R_equivalents 0.053
_diffrn_reflns_av_sigmaI/netI 0.1450
_diffrn_reflns_limit_h_max 22
_diffrn_reflns_limit_h_min -22
_diffrn_reflns_limit_k_max 19
_diffrn_reflns_limit_k_min -20
_diffrn_reflns_limit_l_max 13
_diffrn_reflns_limit_l_min -4
_diffrn_reflns_number 6800
_diffrn_reflns_theta_max 22.02
_diffrn_reflns_theta_min 0.95
_exptl_absorpt_coefficient_mu 0.806
_exptl_absorpt_correction_T_max 1.00
_exptl_absorpt_correction_T_min 0.86
_exptl_absorpt_correction_type empirical
_exptl_crystal_colour Black
_exptl_crystal_density_diffrn 1.544
_exptl_crystal_description Prism
_exptl_crystal_F_000 2444
_exptl_crystal_size_max 0.600
_exptl_crystal_size_mid 0.360
_exptl_crystal_size_min 0.170
_refine_diff_density_max 0.931
_refine_diff_density_min -0.441
_refine_diff_density_rms 0.097
_refine_ls_extinction_method none
_refine_ls_goodness_of_fit_all 1.010
_refine_ls_goodness_of_fit_obs 1.088
_refine_ls_matrix_type full
_refine_ls_number_parameters 675
_refine_ls_number_reflns 6182
_refine_ls_number_restraints 0
_refine_ls_restrained_S_all 1.011
_refine_ls_restrained_S_obs 1.088
_refine_ls_R_factor_all 0.1565
_refine_ls_R_factor_obs 0.0685
_refine_ls_shift/esd_max 0.010
_refine_ls_shift/esd_mean 0.001
_refine_ls_structure_factor_coef Fsqd
_refine_ls_weighting_details 'w=1/[\s^2^(Fo^2^)+(0.0874P)^2^+14.3335P] where P=(Fo^2^+2Fc^2^)/3'
_refine_ls_weighting_scheme calc
_refine_ls_wR_factor_all 0.2013
_refine_ls_wR_factor_obs 0.1568
_reflns_number_observed 3518
_reflns_number_total 6183
_reflns_observed_criterion >2sigma(I)
_cod_data_source_file ja983615t_2.cif
_cod_data_source_block 40167
_cod_depositor_comments
;
The following automatic conversions were performed:

'_refine_ls_weighting_scheme' value 'calc
w=1/[\s^2^(Fo^2^)+(0.0874P)^2^+14.3335P] where P=(Fo^2^+2Fc^2^)/3'
was changed to 'calc'. New tag '_refine_ls_weighting_details' was
created. The value of the new tag was set to
'w=1/[\s^2^(Fo^2^)+(0.0874P)^2^+14.3335P] where P=(Fo^2^+2Fc^2^)/3'.

Automatic conversion script
Id: cif_fix_values 3143 2015-03-26 13:38:13Z robertas 
;
_cod_original_cell_volume 5072(2)
_cod_database_code 4116313

loop_
_symmetry_equiv_pos_as_xyz
'x, y, z'
'-x, y+1/2, -z+1/2'
'-x, -y, -z'
'x, -y-1/2, z-1/2'

loop_
_atom_site_aniso_label
_atom_site_aniso_U_11
_atom_site_aniso_U_22
_atom_site_aniso_U_33
_atom_site_aniso_U_23
_atom_site_aniso_U_13
_atom_site_aniso_U_12
Fe1A 0.0226(7) 0.0203(7) 0.0201(7) -0.0003(6) 0.0017(5) -0.0015(6)
O1A 0.028(4) 0.034(4) 0.056(5) 0.018(3) -0.008(3) -0.003(3)
N1A 0.029(5) 0.045(6) 0.027(4) -0.006(4) 0.002(3) -0.015(4)
N11A 0.022(4) 0.017(4) 0.031(5) 0.001(3) -0.007(3) -0.004(3)
C11A 0.047(7) 0.045(7) 0.029(6) -0.010(5) 0.022(5) -0.008(5)
C12A 0.023(5) 0.021(5) 0.030(6) 0.008(4) 0.002(4) 0.006(4)
C13A 0.037(6) 0.033(6) 0.042(6) 0.004(5) 0.007(5) 0.000(5)
C14A 0.025(5) 0.027(6) 0.055(7) -0.005(5) 0.012(5) -0.010(5)
C15A 0.026(6) 0.023(6) 0.056(7) -0.004(5) -0.009(5) -0.001(5)
C16A 0.022(5) 0.021(5) 0.037(6) 0.013(4) -0.006(4) 0.006(4)
C17A 0.044(6) 0.030(6) 0.031(6) -0.006(5) -0.005(5) -0.015(5)
N21A 0.024(4) 0.019(4) 0.028(5) 0.003(3) -0.001(3) 0.000(3)
C21A 0.034(6) 0.047(7) 0.024(5) 0.012(5) -0.010(4) -0.008(5)
C22A 0.029(6) 0.033(6) 0.037(6) 0.008(5) -0.004(4) -0.008(5)
C23A 0.028(6) 0.042(7) 0.058(7) 0.027(6) -0.014(6) -0.001(5)
C24A 0.023(6) 0.034(7) 0.122(13) 0.012(8) -0.017(8) 0.005(5)
C25A 0.033(7) 0.045(8) 0.098(11) -0.012(7) 0.013(7) 0.013(6)
C26A 0.027(6) 0.027(6) 0.056(7) -0.014(5) 0.009(5) -0.009(5)
C27A 0.050(7) 0.047(7) 0.060(8) -0.027(6) 0.013(6) -0.002(6)
N31A 0.026(4) 0.018(4) 0.024(4) 0.000(3) -0.003(3) 0.000(3)
C31A 0.053(7) 0.072(9) 0.039(6) -0.038(6) 0.018(5) -0.035(6)
C32A 0.030(5) 0.030(6) 0.023(5) -0.009(4) -0.004(4) -0.001(5)
C33A 0.038(6) 0.035(6) 0.034(6) -0.008(5) -0.004(5) 0.003(5)
C34A 0.031(6) 0.030(6) 0.037(6) 0.003(5) -0.007(5) -0.009(5)
C35A 0.023(5) 0.036(6) 0.037(6) -0.003(5) -0.003(4) 0.000(5)
C36A 0.026(5) 0.025(6) 0.026(5) 0.010(4) -0.005(4) 0.007(4)
C37A 0.024(5) 0.033(6) 0.030(5) -0.001(5) -0.002(4) -0.004(4)
Fe1B 0.0265(8) 0.0491(10) 0.0422(9) 0.0193(8) 0.0076(7) 0.0038(7)
O1B 0.056(5) 0.123(8) 0.039(5) 0.036(5) 0.021(4) 0.042(5)
N1B 0.053(6) 0.054(7) 0.052(6) 0.023(5) -0.010(5) -0.011(5)
N11B 0.037(5) 0.037(5) 0.022(4) 0.002(4) 0.006(4) -0.006(4)
C11B 0.060(8) 0.039(7) 0.029(6) -0.002(5) -0.012(5) 0.008(6)
C12B 0.034(6) 0.046(7) 0.020(5) -0.003(5) -0.006(4) 0.014(5)
C13B 0.049(7) 0.057(8) 0.033(6) 0.002(6) 0.004(5) 0.025(6)
C14B 0.041(7) 0.110(12) 0.030(6) 0.001(8) 0.011(5) 0.030(8)
C15B 0.045(7) 0.093(11) 0.046(7) 0.020(8) 0.008(6) -0.014(7)
C16B 0.046(7) 0.076(9) 0.030(6) 0.001(6) 0.007(5) -0.018(7)
C17B 0.147(15) 0.042(8) 0.059(9) -0.020(7) 0.041(9) -0.045(9)
N21B 0.022(5) 0.105(10) 0.049(6) 0.039(7) 0.005(4) 0.015(6)
C21B 0.070(10) 0.106(13) 0.095(12) 0.044(10) -0.037(8) -0.045(9)
C22B 0.039(8) 0.108(13) 0.074(10) 0.032(10) -0.019(7) -0.028(8)
C23B 0.078(11) 0.145(17) 0.078(11) 0.013(11) -0.035(9) -0.001(11)
C24B 0.096(14) 0.182(23) 0.083(13) 0.044(15) -0.045(11) 0.052(16)
C25B 0.111(15) 0.131(17) 0.052(10) 0.022(10) -0.004(9) 0.059(14)
C26B 0.070(9) 0.096(12) 0.045(8) 0.019(8) 0.019(7) 0.044(9)
C27B 0.119(13) 0.090(12) 0.049(8) 0.038(9) 0.048(8) 0.055(10)
N31B 0.040(5) 0.050(7) 0.035(5) 0.010(5) 0.008(4) 0.011(5)
C31B 0.071(9) 0.054(9) 0.067(9) 0.033(7) -0.016(7) -0.019(7)
C32B 0.052(7) 0.047(8) 0.037(6) 0.012(6) 0.007(5) 0.016(6)
C33B 0.080(10) 0.079(10) 0.034(7) 0.015(7) 0.009(7) 0.038(8)
C34B 0.108(12) 0.097(13) 0.029(7) 0.007(7) 0.000(7) 0.062(10)
C35B 0.067(9) 0.074(10) 0.033(7) -0.001(7) -0.001(6) 0.027(8)
C36B 0.037(6) 0.066(9) 0.034(6) -0.003(6) 0.019(5) 0.010(6)
C37B 0.052(8) 0.078(10) 0.055(8) -0.013(7) 0.003(6) -0.004(7)
Cl1X 0.040(2) 0.036(2) 0.095(2) 0.015(2) 0.006(2) 0.0042(14)
O1X 0.079(8) 0.144(11) 0.128(10) -0.009(8) 0.052(7) -0.017(7)
O2X 0.072(7) 0.056(6) 0.127(9) -0.002(6) -0.017(6) -0.008(5)
O3X 0.069(7) 0.048(6) 0.208(13) 0.016(7) -0.043(8) 0.006(5)
O4X 0.104(8) 0.080(7) 0.069(6) -0.006(6) -0.004(6) 0.026(6)
Cl1Y 0.066(2) 0.059(2) 0.087(3) -0.013(2) 0.028(2) -0.009(2)
O1Y 0.091(10) 0.274(23) 0.187(16) -0.066(15) -0.016(10) -0.053(12)
O2Y 0.106(10) 0.150(13) 0.186(15) 0.017(11) 0.062(10) 0.042(9)
O3Y 0.341(24) 0.049(8) 0.258(19) -0.016(10) 0.215(19) -0.012(11)
O4Y 0.229(18) 0.205(17) 0.107(11) 0.039(11) 0.070(12) 0.081(14)
Cl1Z 0.0343(14) 0.042(2) 0.0283(13) 0.0049(12) -0.0002(10) -0.0106(12)
O1Z 0.070(6) 0.132(9) 0.061(6) -0.029(6) 0.007(5) 0.032(6)
O2Z 0.047(5) 0.098(7) 0.043(5) 0.002(5) -0.007(4) -0.037(5)
O3Z 0.049(5) 0.068(5) 0.024(4) 0.007(4) -0.008(3) -0.011(4)
O4Z 0.097(7) 0.054(6) 0.056(5) 0.020(4) -0.013(5) -0.022(5)
O1 0.063(5) 0.074(6) 0.038(4) -0.004(5) 0.012(4) -0.003(5)
C2 0.085(10) 0.068(10) 0.048(8) 0.011(7) -0.003(7) 0.018(9)
C3 0.103(13) 0.080(12) 0.047(8) 0.005(8) 0.014(8) 0.004(9)
C4 0.149(16) 0.074(11) 0.050(9) -0.015(8) -0.021(10) -0.008(12)
C5 0.140(18) 0.174(21) 0.042(9) -0.007(12) -0.010(9) 0.062(16)

loop_
_atom_site_label
_atom_site_type_symbol
_atom_site_fract_x
_atom_site_fract_y
_atom_site_fract_z
_atom_site_U_iso_or_equiv
_atom_site_thermal_displace_type
_atom_site_occupancy
_atom_site_calc_flag
_atom_site_refinement_flags
Fe1A Fe 0.46612(6) 0.05156(7) 0.92976(10) 0.0210(3) Uani 1 d .
O1A O 0.4791(3) 0.0314(4) 1.0785(6) 0.040(2) Uani 1 d .
N1A N 0.4613(3) 0.0598(4) 0.7559(6) 0.034(2) Uani 1 d .
N11A N 0.5399(3) 0.1263(4) 0.8951(6) 0.024(2) Uani 1 d .
C11A C 0.5256(5) 0.0675(6) 0.7222(8) 0.040(3) Uani 1 d .
H11A H 0.5248(5) 0.0838(6) 0.6464(8) 0.048 Uiso 1 calc R
H11B H 0.5471(5) 0.0214(6) 0.7270(8) 0.048 Uiso 1 calc R
C12A C 0.5593(4) 0.1194(5) 0.7936(7) 0.025(2) Uani 1 d .
C13A C 0.6082(5) 0.1578(5) 0.7563(8) 0.037(3) Uani 1 d .
H13A H 0.6194(5) 0.1531(5) 0.6839(8) 0.044 Uiso 1 calc R
C14A C 0.6403(4) 0.2035(5) 0.8272(8) 0.035(2) Uani 1 d .
H14A H 0.6758(4) 0.2285(5) 0.8060(8) 0.042 Uiso 1 calc R
C15A C 0.6195(4) 0.2115(5) 0.9285(9) 0.036(3) Uani 1 d .
H15A H 0.6398(4) 0.2441(5) 0.9768(9) 0.043 Uiso 1 calc R
C16A C 0.5698(4) 0.1731(5) 0.9624(7) 0.027(2) Uani 1 d .
C17A C 0.5464(5) 0.1863(5) 1.0718(7) 0.035(3) Uani 1 d .
H17A H 0.5112(5) 0.1550(5) 1.0831(7) 0.053 Uiso 1 calc R
H17B H 0.5329(5) 0.2354(5) 1.0768(7) 0.053 Uiso 1 calc R
H17C H 0.5798(5) 0.1771(5) 1.1272(7) 0.053 Uiso 1 calc R
N21A N 0.3959(3) 0.1357(4) 0.9091(6) 0.023(2) Uani 1 d .
C21A C 0.4244(4) 0.1223(6) 0.7228(7) 0.036(3) Uani 1 d .
H21A H 0.4008(4) 0.1119(6) 0.6537(7) 0.043 Uiso 1 calc R
H21B H 0.4532(4) 0.1616(6) 0.7097(7) 0.043 Uiso 1 calc R
C22A C 0.3788(4) 0.1466(5) 0.8045(8) 0.033(2) Uani 1 d .
C23A C 0.3254(5) 0.1820(6) 0.7708(10) 0.044(3) Uani 1 d .
H23A H 0.3147(5) 0.1879(6) 0.6960(10) 0.052 Uiso 1 calc R
C24A C 0.2880(5) 0.2085(6) 0.8446(13) 0.061(4) Uani 1 d .
H24A H 0.2507(5) 0.2323(6) 0.8222(13) 0.073 Uiso 1 calc R
C25A C 0.3047(5) 0.2005(6) 0.9503(12) 0.058(4) Uani 1 d .
H25A H 0.2791(5) 0.2196(6) 1.0026(12) 0.070 Uiso 1 calc R
C26A C 0.3588(4) 0.1648(5) 0.9837(9) 0.037(3) Uani 1 d .
C27A C 0.3797(5) 0.1611(6) 1.0991(9) 0.052(3) Uani 1 d .
H27A H 0.4184(5) 0.1340(6) 1.1075(9) 0.078 Uiso 1 calc R
H27B H 0.3476(5) 0.1380(6) 1.1393(9) 0.078 Uiso 1 calc R
H27C H 0.3869(5) 0.2088(6) 1.1272(9) 0.078 Uiso 1 calc R
N31A N 0.3827(3) -0.0141(4) 0.8784(5) 0.022(2) Uani 1 d .
C31A C 0.4327(5) -0.0059(7) 0.7099(9) 0.054(4) Uani 1 d .
H31A H 0.4145(5) 0.0041(7) 0.6364(9) 0.065 Uiso 1 calc R
H31B H 0.4657(5) -0.0417(7) 0.7035(9) 0.065 Uiso 1 calc R
C32A C 0.3840(4) -0.0352(5) 0.7750(7) 0.028(2) Uani 1 d .
C33A C 0.3424(4) -0.0853(5) 0.7309(8) 0.036(3) Uani 1 d .
H33A H 0.3439(4) -0.0988(5) 0.6574(8) 0.043 Uiso 1 calc R
C34A C 0.2995(4) -0.1150(5) 0.7938(8) 0.033(2) Uani 1 d .
H34A H 0.2720(4) -0.1505(5) 0.7659(8) 0.040 Uiso 1 calc R
C35A C 0.2973(4) -0.0921(5) 0.8976(8) 0.032(2) Uani 1 d .
H35A H 0.2674(4) -0.1115(5) 0.9422(8) 0.038 Uiso 1 calc R
C36A C 0.3381(4) -0.0411(5) 0.9387(7) 0.026(2) Uani 1 d .
C37A C 0.3334(4) -0.0139(5) 1.0514(7) 0.029(2) Uani 1 d .
H37A H 0.3657(4) 0.0217(5) 1.0670(7) 0.044 Uiso 1 calc R
H37B H 0.3392(4) -0.0529(5) 1.1027(7) 0.044 Uiso 1 calc R
H37C H 0.2924(4) 0.0073(5) 1.0581(7) 0.044 Uiso 1 calc R
Fe1B Fe 0.04170(7) -0.02848(8) 0.92169(12) 0.0390(4) Uani 1 d .
O1B O 0.0308(4) 0.0558(5) 1.0001(6) 0.072(3) Uani 1 d .
N1B N 0.0427(4) -0.1334(5) 0.8549(8) 0.054(3) Uani 1 d .
N11B N 0.1189(4) -0.0148(4) 0.8161(6) 0.032(2) Uani 1 d .
C11B C 0.0988(5) -0.1410(6) 0.7933(8) 0.043(3) Uani 1 d .
H11C H 0.0883(5) -0.1707(6) 0.7293(8) 0.052 Uiso 1 calc R
H11D H 0.1309(5) -0.1663(6) 0.8389(8) 0.052 Uiso 1 calc R
C12B C 0.1263(4) -0.0736(6) 0.7563(7) 0.034(3) Uani 1 d .
C13B C 0.1611(5) -0.0748(7) 0.6700(8) 0.046(3) Uani 1 d .
H13B H 0.1629(5) -0.1161(7) 0.6271(8) 0.056 Uiso 1 calc R
C14B C 0.1941(5) -0.0156(8) 0.6445(9) 0.060(4) Uani 1 d .
H14B H 0.2205(5) -0.0160(8) 0.5861(9) 0.072 Uiso 1 calc R
C15B C 0.1881(5) 0.0429(8) 0.7044(9) 0.061(4) Uani 1 d .
H15B H 0.2104(5) 0.0842(8) 0.6870(9) 0.073 Uiso 1 calc R
C16B C 0.1497(5) 0.0446(7) 0.7922(8) 0.051(3) Uani 1 d .
C17B C 0.1432(8) 0.1084(6) 0.8573(10) 0.081(5) Uani 1 d .
H17D H 0.1147(8) 0.0991(6) 0.9141(10) 0.122 Uiso 1 calc R
H17E H 0.1267(8) 0.1467(6) 0.8111(10) 0.122 Uiso 1 calc R
H17F H 0.1840(8) 0.1220(6) 0.8902(10) 0.122 Uiso 1 calc R
N21B N -0.0141(4) -0.0188(7) 0.7628(8) 0.058(3) Uani 1 d .
C21B C -0.0146(7) -0.1439(9) 0.7868(12) 0.092(6) Uani 1 d .
H21C H -0.0494(7) -0.1533(9) 0.8330(12) 0.110 Uiso 1 calc R
H21D H -0.0097(7) -0.1855(9) 0.7401(12) 0.110 Uiso 1 calc R
C22B C -0.0293(6) -0.0821(9) 0.7192(12) 0.075(5) Uani 1 d .
C23B C -0.0610(7) -0.0907(11) 0.6204(13) 0.102(6) Uani 1 d .
H23B H -0.0708(7) -0.1360(11) 0.5915(13) 0.122 Uiso 1 calc R
C24B C -0.0784(9) -0.0275(13) 0.5639(15) 0.122(8) Uani 1 d .
H24B H -0.1018(9) -0.0300(13) 0.4967(15) 0.147 Uiso 1 calc R
C25B C -0.0616(9) 0.0357(12) 0.6055(12) 0.098(6) Uani 1 d .
H25B H -0.0719(9) 0.0774(12) 0.5661(12) 0.118 Uiso 1 calc R
C26B C -0.0292(6) 0.0403(9) 0.7061(10) 0.070(4) Uani 1 d .
C27B C -0.0101(7) 0.1090(8) 0.7480(11) 0.084(5) Uani 1 d .
H27D H 0.0120(7) 0.1034(8) 0.8188(11) 0.126 Uiso 1 calc R
H27E H -0.0469(7) 0.1386(8) 0.7550(11) 0.126 Uiso 1 calc R
H27F H 0.0174(7) 0.1315(8) 0.6983(11) 0.126 Uiso 1 calc R
N31B N 0.1045(4) -0.0871(5) 1.0329(7) 0.042(2) Uani 1 d .
C31B C 0.0473(6) -0.1828(7) 0.9480(10) 0.065(4) Uani 1 d .
H31C H 0.0066(6) -0.1860(7) 0.9806(10) 0.078 Uiso 1 calc R
H31D H 0.0586(6) -0.2303(7) 0.9231(10) 0.078 Uiso 1 calc R
C32B C 0.0949(5) -0.1573(6) 1.0292(8) 0.045(3) Uani 1 d .
C33B C 0.1270(6) -0.2045(8) 1.0958(9) 0.064(4) Uani 1 d .
H33B H 0.1189(6) -0.2536(8) 1.0898(9) 0.077 Uiso 1 calc R
C34B C 0.1708(7) -0.1796(9) 1.1707(10) 0.078(5) Uani 1 d .
H34B H 0.1934(7) -0.2109(9) 1.2181(10) 0.094 Uiso 1 calc R
C35B C 0.1810(6) -0.1099(8) 1.1758(9) 0.058(4) Uani 1 d .
H35B H 0.2111(6) -0.0922(8) 1.2281(9) 0.070 Uiso 1 calc R
C36B C 0.1488(5) -0.0629(6) 1.1071(8) 0.045(3) Uani 1 d .
C37B C 0.1610(6) 0.0154(7) 1.1108(10) 0.062(4) Uani 1 d .
H37D H 0.1337(6) 0.0391(7) 1.0561(10) 0.092 Uiso 1 calc R
H37E H 0.2045(6) 0.0245(7) 1.0963(10) 0.092 Uiso 1 calc R
H37F H 0.1528(6) 0.0336(7) 1.1824(10) 0.092 Uiso 1 calc R
Cl1X Cl 0.47544(13) 0.3375(2) 0.8899(3) 0.0567(9) Uani 1 d .
O1X O 0.4353(5) 0.3141(7) 0.9688(10) 0.115(4) Uani 1 d .
O2X O 0.5335(4) 0.3570(5) 0.9408(9) 0.086(3) Uani 1 d .
O3X O 0.4492(5) 0.3936(5) 0.8229(11) 0.111(4) Uani 1 d .
O4X O 0.4838(5) 0.2790(5) 0.8178(8) 0.085(3) Uani 1 d .
Cl1Y Cl -0.1388(2) -0.2563(2) 0.9265(3) 0.0696(10) Uani 1 d .
O1Y O -0.1915(7) -0.2785(11) 0.8706(14) 0.185(8) Uani 1 d .
O2Y O -0.0880(6) -0.2916(8) 0.8957(12) 0.145(6) Uani 1 d .
O3Y O -0.1350(10) -0.1859(6) 0.9150(15) 0.208(10) Uani 1 d .
O4Y O -0.1514(9) -0.2724(9) 1.0367(11) 0.178(7) Uani 1 d .
Cl1Z Cl 0.22744(11) -0.30604(14) 0.9487(2) 0.0350(6) Uani 1 d .
O1Z O 0.2699(4) -0.3425(6) 0.8876(7) 0.088(3) Uani 1 d .
O2Z O 0.1679(4) -0.3375(5) 0.9345(6) 0.063(3) Uani 1 d .
O3Z O 0.2476(3) -0.3037(4) 1.0607(5) 0.047(2) Uani 1 d .
O4Z O 0.2216(4) -0.2360(5) 0.9081(7) 0.070(3) Uani 1 d .
O1 O 0.3128(4) 0.0478(5) 0.5220(6) 0.058(2) Uani 1 d .
C2 C 0.2884(7) 0.1069(8) 0.4689(10) 0.067(4) Uani 1 d .
H2A H 0.3202(7) 0.1445(8) 0.4680(10) 0.234(125) Uiso 1 calc R
H2B H 0.2523(7) 0.1250(8) 0.5058(10) 0.096(51) Uiso 1 calc R
C3 C 0.3376(8) 0.0038(8) 0.4447(10) 0.076(4) Uani 1 d .
H3A H 0.3293(8) -0.0462(8) 0.4614(10) 0.114(61) Uiso 1 calc R
H3B H 0.3832(8) 0.0106(8) 0.4444(10) 0.062(39) Uiso 1 calc R
C4 C 0.3070(10) 0.0232(9) 0.3367(12) 0.092(5) Uani 1 d .
H4A H 0.3386(10) 0.0344(9) 0.2848(12) 0.224(126) Uiso 1 calc R
H4B H 0.2809(10) -0.0162(9) 0.3075(12) 0.192(98) Uiso 1 calc R
C5 C 0.2688(11) 0.0847(13) 0.3556(12) 0.120(7) Uani 1 d .
H5A H 0.2240(11) 0.0726(13) 0.3491(12) 0.377(228) Uiso 1 calc R
H5B H 0.2768(11) 0.1227(13) 0.3035(12) 0.134(76) Uiso 1 calc R

loop_
_atom_type_symbol
_atom_type_description
_atom_type_scat_dispersion_real
_atom_type_scat_dispersion_imag
_atom_type_scat_source
C C 0.0033 0.0016 'International Tables Vol C Tables 4.2.6.8 and 6.1.1.4'
H H 0.0000 0.0000 'International Tables Vol C Tables 4.2.6.8 and 6.1.1.4'
N N 0.0061 0.0033 'International Tables Vol C Tables 4.2.6.8 and 6.1.1.4'
O O 0.0106 0.0060 'International Tables Vol C Tables 4.2.6.8 and 6.1.1.4'
Cl Cl 0.1484 0.1585 'International Tables Vol C Tables 4.2.6.8 and 6.1.1.4'
Fe Fe 0.3463 0.8444 'International Tables Vol C Tables 4.2.6.8 and 6.1.1.4'

loop_
_geom_angle_atom_site_label_1
_geom_angle_atom_site_label_2
_geom_angle_atom_site_label_3
_geom_angle
_geom_angle_site_symmetry_1
_geom_angle_site_symmetry_3
O1A Fe1A O1A 80.6(3) . 3_657
O1A Fe1A N1A 170.5(3) . .
O1A Fe1A N1A 89.9(3) 3_657 .
O1A Fe1A N11A 105.0(3) . .
O1A Fe1A N11A 93.6(3) 3_657 .
N1A Fe1A N11A 75.4(3) . .
O1A Fe1A N21A 108.6(3) . .
O1A Fe1A N21A 168.6(3) 3_657 .
N1A Fe1A N21A 80.9(3) . .
N11A Fe1A N21A 90.5(3) . .
O1A Fe1A N31A 103.4(3) . .
O1A Fe1A N31A 90.8(3) 3_657 .
N1A Fe1A N31A 76.6(3) . .
N11A Fe1A N31A 151.6(3) . .
N21A Fe1A N31A 80.7(3) . .
O1A Fe1A Fe1A 41.4(2) . 3_657
O1A Fe1A Fe1A 39.2(2) 3_657 3_657
N1A Fe1A Fe1A 129.1(2) . 3_657
N11A Fe1A Fe1A 102.0(2) . 3_657
N21A Fe1A Fe1A 149.5(2) . 3_657
N31A Fe1A Fe1A 99.1(2) . 3_657
Fe1A O1A Fe1A 99.4(3) . 3_657
C21A N1A C11A 109.9(8) . .
C21A N1A C31A 111.4(8) . .
C11A N1A C31A 110.3(8) . .
C21A N1A Fe1A 109.2(6) . .
C11A N1A Fe1A 107.6(6) . .
C31A N1A Fe1A 108.4(6) . .
C16A N11A C12A 118.3(8) . .
C16A N11A Fe1A 128.7(6) . .
C12A N11A Fe1A 112.8(6) . .
N1A C11A C12A 109.2(7) . .
N11A C12A C13A 122.9(9) . .
N11A C12A C11A 116.8(8) . .
C13A C12A C11A 120.2(8) . .
C12A C13A C14A 118.5(9) . .
C15A C14A C13A 118.1(9) . .
C14A C15A C16A 121.7(9) . .
N11A C16A C15A 120.3(9) . .
N11A C16A C17A 119.7(8) . .
C15A C16A C17A 119.8(9) . .
C22A N21A C26A 116.9(8) . .
C22A N21A Fe1A 111.7(6) . .
C26A N21A Fe1A 129.5(6) . .
N1A C21A C22A 114.6(8) . .
N21A C22A C23A 122.9(10) . .
N21A C22A C21A 116.5(8) . .
C23A C22A C21A 120.4(9) . .
C24A C23A C22A 119.8(11) . .
C25A C24A C23A 119.0(11) . .
C24A C25A C26A 120.9(11) . .
N21A C26A C25A 120.4(11) . .
N21A C26A C27A 118.7(9) . .
C25A C26A C27A 120.8(10) . .
C32A N31A C36A 118.1(8) . .
C32A N31A Fe1A 111.8(6) . .
C36A N31A Fe1A 129.4(6) . .
C32A C31A N1A 113.4(8) . .
N31A C32A C33A 121.8(8) . .
N31A C32A C31A 117.9(8) . .
C33A C32A C31A 120.2(8) . .
C34A C33A C32A 119.7(9) . .
C35A C34A C33A 118.3(9) . .
C34A C35A C36A 120.9(9) . .
N31A C36A C35A 121.1(8) . .
N31A C36A C37A 118.5(8) . .
C35A C36A C37A 120.5(8) . .
O1B Fe1B O1B 80.8(5) . 3_557
O1B Fe1B N1B 168.8(4) . .
O1B Fe1B N1B 88.5(4) 3_557 .
O1B Fe1B N31B 101.4(3) . .
O1B Fe1B N31B 91.9(3) 3_557 .
N1B Fe1B N31B 75.6(3) . .
O1B Fe1B N11B 109.3(3) . .
O1B Fe1B N11B 169.6(4) 3_557 .
N1B Fe1B N11B 81.6(3) . .
N31B Fe1B N11B 88.6(3) . .
O1B Fe1B N21B 107.7(4) . .
O1B Fe1B N21B 93.3(3) 3_557 .
N1B Fe1B N21B 75.9(4) . .
N31B Fe1B N21B 150.9(4) . .
N11B Fe1B N21B 81.4(3) . .
O1B Fe1B Fe1B 41.2(3) . 3_557
O1B Fe1B Fe1B 39.6(3) 3_557 3_557
N1B Fe1B Fe1B 128.0(3) . 3_557
N31B Fe1B Fe1B 98.6(2) . 3_557
N11B Fe1B Fe1B 150.4(2) . 3_557
N21B Fe1B Fe1B 103.6(3) . 3_557
Fe1B O1B Fe1B 99.2(5) . 3_557
C21B N1B C11B 112.0(11) . .
C21B N1B C31B 112.2(9) . .
C11B N1B C31B 108.8(10) . .
C21B N1B Fe1B 108.6(9) . .
C11B N1B Fe1B 108.5(7) . .
C31B N1B Fe1B 106.5(8) . .
C16B N11B C12B 119.4(8) . .
C16B N11B Fe1B 129.0(7) . .
C12B N11B Fe1B 110.5(6) . .
N1B C11B C12B 115.4(9) . .
C13B C12B N11B 122.8(10) . .
C13B C12B C11B 118.8(10) . .
N11B C12B C11B 118.2(8) . .
C12B C13B C14B 119.4(11) . .
C15B C14B C13B 118.5(10) . .
C14B C15B C16B 121.7(13) . .
N11B C16B C15B 118.1(12) . .
N11B C16B C17B 120.3(9) . .
C15B C16B C17B 121.6(12) . .
C22B N21B C26B 119.0(12) . .
C22B N21B Fe1B 112.4(8) . .
C26B N21B Fe1B 128.4(11) . .
N1B C21B C22B 111.5(11) . .
N21B C22B C23B 123.9(15) . .
N21B C22B C21B 116.4(12) . .
C23B C22B C21B 119.5(17) . .
C22B C23B C24B 116.0(19) . .
C25B C24B C23B 120.3(16) . .
C24B C25B C26B 120.4(17) . .
N21B C26B C25B 120.3(17) . .
N21B C26B C27B 120.2(13) . .
C25B C26B C27B 119.4(15) . .
C32B N31B C36B 117.1(9) . .
C32B N31B Fe1B 113.3(7) . .
C36B N31B Fe1B 129.6(8) . .
C32B C31B N1B 109.6(9) . .
N31B C32B C33B 123.6(12) . .
N31B C32B C31B 116.4(10) . .
C33B C32B C31B 120.0(12) . .
C34B C33B C32B 118.9(14) . .
C35B C34B C33B 118.5(13) . .
C34B C35B C36B 122.1(13) . .
N31B C36B C35B 119.9(12) . .
N31B C36B C37B 117.7(10) . .
C35B C36B C37B 122.4(12) . .
O2X Cl1X O1X 109.6(7) . .
O2X Cl1X O3X 111.6(6) . .
O1X Cl1X O3X 113.3(7) . .
O2X Cl1X O4X 109.6(6) . .
O1X Cl1X O4X 106.9(7) . .
O3X Cl1X O4X 105.6(7) . .
O3Y Cl1Y O2Y 113.8(9) . .
O3Y Cl1Y O1Y 107.9(14) . .
O2Y Cl1Y O1Y 111.4(10) . .
O3Y Cl1Y O4Y 109.0(10) . .
O2Y Cl1Y O4Y 111.5(9) . .
O1Y Cl1Y O4Y 102.6(11) . .
O1Z Cl1Z O2Z 109.9(6) . .
O1Z Cl1Z O4Z 108.3(6) . .
O2Z Cl1Z O4Z 106.8(6) . .
O1Z Cl1Z O3Z 111.8(5) . .
O2Z Cl1Z O3Z 110.7(4) . .
O4Z Cl1Z O3Z 109.3(5) . .
C2 O1 C3 107.7(9) . .
O1 C2 C5 107.2(13) . .
O1 C3 C4 107.4(13) . .
C5 C4 C3 105.9(13) . .
C4 C5 C2 104.2(14) . .

loop_
_geom_bond_atom_site_label_1
_geom_bond_atom_site_label_2
_geom_bond_distance
_geom_bond_site_symmetry_2
Fe1A O1A 1.890(7) .
Fe1A O1A 1.975(7) 3_657
Fe1A N1A 2.161(7) .
Fe1A N11A 2.194(7) .
Fe1A N21A 2.204(7) .
Fe1A N31A 2.247(7) .
Fe1A Fe1A 2.948(3) 3_657
O1A Fe1A 1.975(7) 3_657
N1A C21A 1.474(13) .
N1A C11A 1.480(12) .
N1A C31A 1.489(12) .
N11A C16A 1.355(12) .
N11A C12A 1.359(11) .
C11A C12A 1.485(13) .
C12A C13A 1.384(13) .
C13A C14A 1.391(14) .
C14A C15A 1.370(14) .
C15A C16A 1.384(13) .
C16A C17A 1.500(13) .
N21A C22A 1.345(12) .
N21A C26A 1.376(12) .
C21A C22A 1.526(14) .
C22A C23A 1.376(14) .
C23A C24A 1.35(2) .
C24A C25A 1.35(2) .
C25A C26A 1.39(2) .
C26A C27A 1.477(15) .
N31A C32A 1.348(11) .
N31A C36A 1.355(11) .
C31A C32A 1.473(13) .
C32A C33A 1.396(13) .
C33A C34A 1.368(13) .
C34A C35A 1.364(13) .
C35A C36A 1.385(13) .
C36A C37A 1.501(12) .
Fe1B O1B 1.895(10) .
Fe1B O1B 1.960(8) 3_557
Fe1B N1B 2.158(11) .
Fe1B N31B 2.179(8) .
Fe1B N11B 2.197(8) .
Fe1B N21B 2.254(10) .
Fe1B Fe1B 2.936(3) 3_557
O1B Fe1B 1.960(8) 3_557
N1B C21B 1.466(15) .
N1B C11B 1.479(14) .
N1B C31B 1.487(14) .
N11B C16B 1.350(14) .
N11B C12B 1.355(12) .
C11B C12B 1.495(15) .
C12B C13B 1.345(14) .
C13B C14B 1.38(2) .
C14B C15B 1.35(2) .
C15B C16B 1.41(2) .
C16B C17B 1.47(2) .
N21B C22B 1.35(2) .
N21B C26B 1.35(2) .
C21B C22B 1.47(2) .
C22B C23B 1.38(2) .
C23B C24B 1.43(2) .
C24B C25B 1.35(2) .
C25B C26B 1.40(2) .
C26B C27B 1.45(2) .
N31B C32B 1.349(14) .
N31B C36B 1.366(14) .
C31B C32B 1.47(2) .
C32B C33B 1.38(2) .
C33B C34B 1.37(2) .
C34B C35B 1.34(2) .
C35B C36B 1.39(2) .
C36B C37B 1.51(2) .
Cl1X O2X 1.416(10) .
Cl1X O1X 1.419(10) .
Cl1X O3X 1.445(10) .
Cl1X O4X 1.447(10) .
Cl1Y O3Y 1.348(12) .
Cl1Y O2Y 1.360(12) .
Cl1Y O1Y 1.360(13) .
Cl1Y O4Y 1.444(13) .
Cl1Z O1Z 1.407(9) .
Cl1Z O2Z 1.417(7) .
Cl1Z O4Z 1.426(9) .
Cl1Z O3Z 1.432(7) .
O1 C2 1.388(14) .
O1 C3 1.403(15) .
C2 C5 1.50(2) .
C3 C4 1.50(2) .
C4 C5 1.46(2) .

loop_
_geom_torsion_atom_site_label_1
_geom_torsion_atom_site_label_2
_geom_torsion_atom_site_label_3
_geom_torsion_atom_site_label_4
_geom_torsion
_geom_torsion_site_symmetry_1
_geom_torsion_site_symmetry_4
O1A Fe1A O1A Fe1A 0.0 3_657 3_657
N1A Fe1A O1A Fe1A -0.5(19) . 3_657
N11A Fe1A O1A Fe1A -91.2(3) . 3_657
N21A Fe1A O1A Fe1A 173.1(3) . 3_657
N31A Fe1A O1A Fe1A 88.5(3) . 3_657
Fe1A Fe1A O1A Fe1A 0.000(1) 3_657 3_657
O1A Fe1A N1A C21A -176.5(15) . .
O1A Fe1A N1A C21A -177.0(6) 3_657 .
N11A Fe1A N1A C21A -83.2(6) . .
N21A Fe1A N1A C21A 9.7(6) . .
N31A Fe1A N1A C21A 92.2(6) . .
Fe1A Fe1A N1A C21A -176.9(5) 3_657 .
O1A Fe1A N1A C11A -57.3(20) . .
O1A Fe1A N1A C11A -57.8(6) 3_657 .
N11A Fe1A N1A C11A 36.0(6) . .
N21A Fe1A N1A C11A 128.9(7) . .
N31A Fe1A N1A C11A -148.6(7) . .
Fe1A Fe1A N1A C11A -57.7(7) 3_657 .
O1A Fe1A N1A C31A 62.0(19) . .
O1A Fe1A N1A C31A 61.5(7) 3_657 .
N11A Fe1A N1A C31A 155.3(7) . .
N21A Fe1A N1A C31A -111.8(7) . .
N31A Fe1A N1A C31A -29.3(7) . .
Fe1A Fe1A N1A C31A 61.6(7) 3_657 .
O1A Fe1A N11A C16A -27.7(8) . .
O1A Fe1A N11A C16A -108.9(7) 3_657 .
N1A Fe1A N11A C16A 162.2(8) . .
N21A Fe1A N11A C16A 81.7(7) . .
N31A Fe1A N11A C16A 152.8(7) . .
Fe1A Fe1A N11A C16A -70.2(7) 3_657 .
O1A Fe1A N11A C12A 147.5(6) . .
O1A Fe1A N11A C12A 66.3(6) 3_657 .
N1A Fe1A N11A C12A -22.6(6) . .
N21A Fe1A N11A C12A -103.1(6) . .
N31A Fe1A N11A C12A -32.0(9) . .
Fe1A Fe1A N11A C12A 105.0(6) 3_657 .
C21A N1A C11A C12A 74.1(10) . .
C31A N1A C11A C12A -162.8(9) . .
Fe1A N1A C11A C12A -44.7(9) . .
C16A N11A C12A C13A 0.0(13) . .
Fe1A N11A C12A C13A -175.7(7) . .
C16A N11A C12A C11A 179.9(8) . .
Fe1A N11A C12A C11A 4.1(10) . .
N1A C11A C12A N11A 27.3(12) . .
N1A C11A C12A C13A -152.9(9) . .
N11A C12A C13A C14A 2.7(14) . .
C11A C12A C13A C14A -177.1(9) . .
C12A C13A C14A C15A -4.1(15) . .
C13A C14A C15A C16A 2.9(15) . .
C12A N11A C16A C15A -1.3(12) . .
Fe1A N11A C16A C15A 173.7(6) . .
C12A N11A C16A C17A 175.2(8) . .
Fe1A N11A C16A C17A -9.8(12) . .
C14A C15A C16A N11A -0.2(14) . .
C14A C15A C16A C17A -176.7(9) . .
O1A Fe1A N21A C22A -172.2(6) . .
O1A Fe1A N21A C22A -29.3(17) 3_657 .
N1A Fe1A N21A C22A 6.7(6) . .
N11A Fe1A N21A C22A 81.8(6) . .
N31A Fe1A N21A C22A -71.1(6) . .
Fe1A Fe1A N21A C22A -163.2(5) 3_657 .
O1A Fe1A N21A C26A -9.0(8) . .
O1A Fe1A N21A C26A 133.9(13) 3_657 .
N1A Fe1A N21A C26A 169.9(8) . .
N11A Fe1A N21A C26A -115.0(8) . .
N31A Fe1A N21A C26A 92.1(8) . .
Fe1A Fe1A N21A C26A 0.0(10) 3_657 .
C11A N1A C21A C22A -141.5(8) . .
C31A N1A C21A C22A 95.9(9) . .
Fe1A N1A C21A C22A -23.8(9) . .
C26A N21A C22A C23A -2.9(14) . .
Fe1A N21A C22A C23A 162.6(8) . .
C26A N21A C22A C21A 172.5(8) . .
Fe1A N21A C22A C21A -22.0(10) . .
N1A C21A C22A N21A 32.0(12) . .
N1A C21A C22A C23A -152.5(9) . .
N21A C22A C23A C24A 0.9(16) . .
C21A C22A C23A C24A -174.3(10) . .
C22A C23A C24A C25A 1.2(17) . .
C23A C24A C25A C26A -1.0(19) . .
C22A N21A C26A C25A 3.0(14) . .
Fe1A N21A C26A C25A -159.5(8) . .
C22A N21A C26A C27A -173.2(9) . .
Fe1A N21A C26A C27A 24.3(13) . .
C24A C25A C26A N21A -1.1(17) . .
C24A C25A C26A C27A 175.0(11) . .
O1A Fe1A N31A C32A -149.1(6) . .
O1A Fe1A N31A C32A -68.5(6) 3_657 .
N1A Fe1A N31A C32A 21.1(6) . .
N11A Fe1A N31A C32A 30.5(9) . .
N21A Fe1A N31A C32A 103.9(6) . .
Fe1A Fe1A N31A C32A -107.1(6) 3_657 .
O1A Fe1A N31A C36A 21.9(8) . .
O1A Fe1A N31A C36A 102.4(7) 3_657 .
N1A Fe1A N31A C36A -167.9(8) . .
N11A Fe1A N31A C36A -158.6(7) . .
N21A Fe1A N31A C36A -85.2(7) . .
Fe1A Fe1A N31A C36A 63.9(7) 3_657 .
C21A N1A C31A C32A -84.8(11) . .
C11A N1A C31A C32A 152.9(10) . .
Fe1A N1A C31A C32A 35.4(12) . .
C36A N31A C32A C33A -2.3(13) . .
Fe1A N31A C32A C33A 169.8(7) . .
C36A N31A C32A C31A -179.9(9) . .
Fe1A N31A C32A C31A -7.8(11) . .
N1A C31A C32A N31A -18.5(15) . .
N1A C31A C32A C33A 163.9(9) . .
N31A C32A C33A C34A -1.0(15) . .
C31A C32A C33A C34A 176.5(10) . .
C32A C33A C34A C35A 2.6(15) . .
C33A C34A C35A C36A -1.0(14) . .
C32A N31A C36A C35A 3.9(12) . .
Fe1A N31A C36A C35A -166.6(6) . .
C32A N31A C36A C37A -175.6(8) . .
Fe1A N31A C36A C37A 13.9(11) . .
C34A C35A C36A N31A -2.3(14) . .
C34A C35A C36A C37A 177.2(9) . .
O1B Fe1B O1B Fe1B 0.0 3_557 3_557
N1B Fe1B O1B Fe1B -16.8(19) . 3_557
N31B Fe1B O1B Fe1B -90.1(4) . 3_557
N11B Fe1B O1B Fe1B 177.4(3) . 3_557
N21B Fe1B O1B Fe1B 90.5(4) . 3_557
Fe1B Fe1B O1B Fe1B 0.0 3_557 3_557
O1B Fe1B N1B C21B 81.0(19) . .
O1B Fe1B N1B C21B 64.4(8) 3_557 .
N31B Fe1B N1B C21B 156.8(8) . .
N11B Fe1B N1B C21B -112.5(8) . .
N21B Fe1B N1B C21B -29.4(8) . .
Fe1B Fe1B N1B C21B 67.0(8) 3_557 .
O1B Fe1B N1B C11B -157.0(16) . .
O1B Fe1B N1B C11B -173.6(7) 3_557 .
N31B Fe1B N1B C11B -81.3(7) . .
N11B Fe1B N1B C11B 9.4(6) . .
N21B Fe1B N1B C11B 92.6(7) . .
Fe1B Fe1B N1B C11B -171.0(5) 3_557 .
O1B Fe1B N1B C31B -40.0(21) . .
O1B Fe1B N1B C31B -56.6(7) 3_557 .
N31B Fe1B N1B C31B 35.7(7) . .
N11B Fe1B N1B C31B 126.4(8) . .
N21B Fe1B N1B C31B -150.4(8) . .
Fe1B Fe1B N1B C31B -54.0(8) 3_557 .
O1B Fe1B N11B C16B -10.2(9) . .
O1B Fe1B N11B C16B 155.4(16) 3_557 .
N1B Fe1B N11B C16B 172.6(9) . .
N31B Fe1B N11B C16B -111.8(9) . .
N21B Fe1B N11B C16B 95.7(9) . .
Fe1B Fe1B N11B C16B -6.7(11) 3_557 .
O1B Fe1B N11B C12B -177.9(6) . .
O1B Fe1B N11B C12B -12.3(21) 3_557 .
N1B Fe1B N11B C12B 4.9(6) . .
N31B Fe1B N11B C12B 80.5(6) . .
N21B Fe1B N11B C12B -72.0(7) . .
Fe1B Fe1B N11B C12B -174.4(4) 3_557 .
C21B N1B C11B C12B 97.8(12) . .
C31B N1B C11B C12B -137.7(9) . .
Fe1B N1B C11B C12B -22.1(10) . .
C16B N11B C12B C13B -3.1(15) . .
Fe1B N11B C12B C13B 165.9(8) . .
C16B N11B C12B C11B 171.8(9) . .
Fe1B N11B C12B C11B -19.1(10) . .
N1B C11B C12B C13B -155.7(9) . .
N1B C11B C12B N11B 29.2(13) . .
N11B C12B C13B C14B 4.4(16) . .
C11B C12B C13B C14B -170.5(9) . .
C12B C13B C14B C15B -3.0(17) . .
C13B C14B C15B C16B 0.6(18) . .
C12B N11B C16B C15B 0.6(15) . .
Fe1B N11B C16B C15B -166.2(8) . .
C12B N11B C16B C17B -178.8(11) . .
Fe1B N11B C16B C17B 14.4(16) . .
C14B C15B C16B N11B 0.6(18) . .
C14B C15B C16B C17B 180.0(12) . .
O1B Fe1B N21B C22B -156.3(9) . .
O1B Fe1B N21B C22B -74.9(9) 3_557 .
N1B Fe1B N21B C22B 12.7(9) . .
N31B Fe1B N21B C22B 25.0(12) . .
N11B Fe1B N21B C22B 96.1(9) . .
Fe1B Fe1B N21B C22B -113.6(8) 3_557 .
O1B Fe1B N21B C26B 28.6(10) . .
O1B Fe1B N21B C26B 110.1(10) 3_557 .
N1B Fe1B N21B C26B -162.3(10) . .
N31B Fe1B N21B C26B -150.1(9) . .
N11B Fe1B N21B C26B -78.9(9) . .
Fe1B Fe1B N21B C26B 71.3(9) 3_557 .
C11B N1B C21B C22B -76.6(17) . .
C31B N1B C21B C22B 160.7(13) . .
Fe1B N1B C21B C22B 43.2(16) . .
C26B N21B C22B C23B -1.6(21) . .
Fe1B N21B C22B C23B -177.2(13) . .
C26B N21B C22B C21B -177.0(12) . .
Fe1B N21B C22B C21B 7.5(15) . .
N1B C21B C22B N21B -34.1(20) . .
N1B C21B C22B C23B 150.4(15) . .
N21B C22B C23B C24B -0.6(25) . .
C21B C22B C23B C24B 174.7(15) . .
C22B C23B C24B C25B 2.6(29) . .
C23B C24B C25B C26B -2.4(31) . .
C22B N21B C26B C25B 1.9(19) . .
Fe1B N21B C26B C25B 176.6(10) . .
C22B N21B C26B C27B -176.3(12) . .
Fe1B N21B C26B C27B -1.6(16) . .
C24B C25B C26B N21B 0.2(26) . .
C24B C25B C26B C27B 178.3(17) . .
O1B Fe1B N31B C32B 146.5(7) . .
O1B Fe1B N31B C32B 65.4(8) 3_557 .
N1B Fe1B N31B C32B -22.5(7) . .
N11B Fe1B N31B C32B -104.2(7) . .
N21B Fe1B N31B C32B -34.8(11) . .
Fe1B Fe1B N31B C32B 104.7(7) 3_557 .
O1B Fe1B N31B C36B -30.2(9) . .
O1B Fe1B N31B C36B -111.3(8) 3_557 .
N1B Fe1B N31B C36B 160.8(9) . .
N11B Fe1B N31B C36B 79.1(8) . .
N21B Fe1B N31B C36B 148.5(8) . .
Fe1B Fe1B N31B C36B -72.1(8) 3_557 .
C21B N1B C31B C32B -163.9(12) . .
C11B N1B C31B C32B 71.7(13) . .
Fe1B N1B C31B C32B -45.1(12) . .
C36B N31B C32B C33B 0.4(16) . .
Fe1B N31B C32B C33B -176.8(9) . .
C36B N31B C32B C31B -179.5(10) . .
Fe1B N31B C32B C31B 3.4(12) . .
N1B C31B C32B N31B 28.3(15) . .
N1B C31B C32B C33B -151.5(11) . .
N31B C32B C33B C34B 0.4(18) . .
C31B C32B C33B C34B -179.7(12) . .
C32B C33B C34B C35B -0.4(19) . .
C33B C34B C35B C36B -0.5(20) . .
C32B N31B C36B C35B -1.2(14) . .
Fe1B N31B C36B C35B 175.4(7) . .
C32B N31B C36B C37B 178.7(9) . .
Fe1B N31B C36B C37B -4.6(13) . .
C34B C35B C36B N31B 1.3(17) . .
C34B C35B C36B C37B -178.7(12) . .
C3 O1 C2 C5 28.6(18) . .
C2 O1 C3 C4 -21.5(17) . .
O1 C3 C4 C5 5.8(22) . .
C3 C4 C5 C2 10.6(24) . .
O1 C2 C5 C4 -24.1(23) . .
